data_7043502
loop_
_publ_author_name
'Zhang, Yuzhen'
'Hauke, Cory E.'
'Crawley, Matthew R.'
'Schurr, Bradley E.'
'Fulong, Cressa Ria P.'
'Cook, Timothy'

_publ_section_title
;
 Increasing phosphorescent quantum yields and lifetimes of
 platinum-alkynyl complexes with extended conjugation
;
_journal_name_full 'Dalton Trans.'
_journal_paper_doi 10.1039/C7DT01817G
_journal_year 2017
_chemical_formula_moiety 'C28 H44 N2 P2 Pt, 2(C F3 O3 S)'
_chemical_formula_sum 'C30 H44 F6 N2 O6 P2 Pt S2'
_chemical_formula_weight 963.82
_space_group_crystal_system triclinic
_space_group_IT_number 2
_space_group_name_Hall '-P 1'
_space_group_name_H-M_alt 'P -1'
_symmetry_space_group_name_Hall '-P 1'
_symmetry_space_group_name_H-M 'P -1'
_atom_sites_solution_hydrogens geom
_atom_sites_solution_primary heavy
_audit_creation_date 2017-03-24
_audit_creation_method
;
Olex2 1.2
(compiled 2017.03.02 svn.r3394 for OlexSys, GUI svn.r5324)
;
_audit_update_record
;
2017-04-26 deposited with the CCDC.
2017-06-28 downloaded from the CCDC.
;
_cell_angle_alpha 75.641(2)
_cell_angle_beta 76.921(2)
_cell_angle_gamma 68.656(2)
_cell_formula_units_Z 1
_cell_length_a 8.9273(5)
_cell_length_b 8.9819(5)
_cell_length_c 13.1473(7)
_cell_measurement_reflns_used 9850
_cell_measurement_temperature 100.0
_cell_measurement_theta_max 28.389
_cell_measurement_theta_min 2.866
_cell_volume 940.35(9)
_computing_cell_refinement 'SAINT v8.37A (Bruker, 2015)'
_computing_data_reduction 'SAINT v8.37A (Bruker, 2015)'
_computing_molecular_graphics 'Olex2 (Dolomanov et al., 2009)'
_computing_publication_material 'Olex2 (Dolomanov et al., 2009)'
_computing_structure_refinement 'ShelXL (Sheldrick, 2015)'
_computing_structure_solution 'ShelXS (Sheldrick, 2008)'
_diffrn_ambient_temperature 100.0
_diffrn_measured_fraction_theta_full 0.999
_diffrn_measured_fraction_theta_max 0.998
_diffrn_measurement_device_type 'Bruker APEX-II CCD'
_diffrn_measurement_method '\f and \w scans'
_diffrn_radiation_type MoK\a
_diffrn_radiation_wavelength 0.71073
_diffrn_reflns_av_R_equivalents 0.0421
_diffrn_reflns_av_unetI/netI 0.0308
_diffrn_reflns_Laue_measured_fraction_full 0.999
_diffrn_reflns_Laue_measured_fraction_max 0.998
_diffrn_reflns_limit_h_max 11
_diffrn_reflns_limit_h_min -10
_diffrn_reflns_limit_k_max 12
_diffrn_reflns_limit_k_min -11
_diffrn_reflns_limit_l_max 17
_diffrn_reflns_limit_l_min -17
_diffrn_reflns_number 21959
_diffrn_reflns_point_group_measured_fraction_full 0.999
_diffrn_reflns_point_group_measured_fraction_max 0.998
_diffrn_reflns_theta_full 25.242
_diffrn_reflns_theta_max 28.388
_diffrn_reflns_theta_min 2.866
_diffrn_standards_number 0
_exptl_absorpt_coefficient_mu 3.998
_exptl_absorpt_correction_T_max 0.7457
_exptl_absorpt_correction_T_min 0.5605
_exptl_absorpt_correction_type multi-scan
_exptl_absorpt_process_details
'SADABS-2014/5 (Bruker,2014/5) was used for absorption correction. wR2(int) was 0.1108 before and 0.0606 after correction. The Ratio of minimum to maximum transmission is 0.7516. The \l/2 correction factor is Not present.'
_exptl_crystal_colour 'clear colourless'
_exptl_crystal_colour_lustre clear
_exptl_crystal_colour_primary colourless
_exptl_crystal_density_diffrn 1.702
_exptl_crystal_description block
_exptl_crystal_F_000 480
_exptl_crystal_preparation ', Luminescent'
_exptl_crystal_recrystallization_method 'Vapor diffusion of ether in to DCM'
_exptl_crystal_size_max 0.43
_exptl_crystal_size_mid 0.17
_exptl_crystal_size_min 0.16
_refine_diff_density_max 0.855
_refine_diff_density_min -1.406
_refine_diff_density_rms 0.108
_refine_ls_extinction_method none
_refine_ls_goodness_of_fit_ref 1.095
_refine_ls_hydrogen_treatment constr
_refine_ls_matrix_type full
_refine_ls_number_parameters 227
_refine_ls_number_reflns 4699
_refine_ls_number_restraints 0
_refine_ls_restrained_S_all 1.095
_refine_ls_R_factor_all 0.0168
_refine_ls_R_factor_gt 0.0168
_refine_ls_shift/su_max 0.001
_refine_ls_shift/su_mean 0.000
_refine_ls_structure_factor_coef Fsqd
_refine_ls_weighting_details 'w=1/[\s^2^(Fo^2^)+(0.0190P)^2^+0.3160P] where P=(Fo^2^+2Fc^2^)/3'
_refine_ls_weighting_scheme calc
_refine_ls_wR_factor_gt 0.0435
_refine_ls_wR_factor_ref 0.0435
_reflns_Friedel_coverage 0.000
_reflns_number_gt 4699
_reflns_number_total 4699
_reflns_threshold_expression 'I > 2\s(I)'
_cod_data_source_file c7dt01817g3.cif
_cod_data_source_block mrc_4_ethynyl_phos_methyl_0m
_cod_database_code 7043502
_shelx_shelxl_version_number 2014/7
_shelx_space_group_comment
;
The symmetry employed for this shelxl refinement is uniquely defined
by the following loop, which should always be used as a source of
symmetry information in preference to the above space-group names.
They are only intended as comments.
;
_shelx_estimated_absorpt_t_max 0.567
_shelx_estimated_absorpt_t_min 0.278
_olex2_refinement_description
;
1. Fixed Uiso
 At 1.2 times of:
  All C(H) groups, All C(H,H) groups
 At 1.5 times of:
  All C(H,H,H) groups
2.a Secondary CH2 refined with riding coordinates:
 C9(H9A,H9B), C11(H11A,H11B), C13(H13A,H13B)
2.b Aromatic/amide H refined with riding coordinates:
 C4(H4), C7(H7), C6(H6), C5(H5)
2.c Idealised Me refined as rotating group:
 C8(H8A,H8B,H8C), C10(H10A,H10B,H10C), C12(H12A,H12B,H12C), C14(H14A,H14B,H14C)
;
_olex2_exptl_crystal_mounting_method 'MiTeGen MicroLoop'
_olex2_submission_special_instructions 'No special instructions were received'

loop_
_space_group_symop_operation_xyz
'x, y, z'
'-x, -y, -z'

loop_
_atom_site_label
_atom_site_type_symbol
_atom_site_fract_x
_atom_site_fract_y
_atom_site_fract_z
_atom_site_U_iso_or_equiv
_atom_site_adp_type
_atom_site_occupancy
_atom_site_site_symmetry_order
_atom_site_calc_flag
_atom_site_refinement_flags_posn
_atom_site_refinement_flags_adp
_atom_site_refinement_flags_occupancy
Pt1 Pt 0.0000 0.5000 1.0000 0.00711(4) Uani 1 2 d S T P
P1 P -0.16535(5) 0.69121(5) 1.10113(4) 0.00853(9) Uani 1 1 d . . .
S1 S 0.42290(6) -0.63682(6) 1.36405(4) 0.01521(10) Uani 1 1 d . . .
F3 F 0.51099(19) -0.86430(17) 1.24901(13) 0.0342(3) Uani 1 1 d . . .
N4 N 0.0816(2) -0.19321(18) 1.44960(12) 0.0105(3) Uani 1 1 d . . .
F1 F 0.59846(18) -0.66574(18) 1.17624(11) 0.0298(3) Uani 1 1 d . . .
C1 C 0.0134(2) 0.3175(2) 1.12327(15) 0.0113(3) Uani 1 1 d . . .
F2 F 0.3460(2) -0.6376(2) 1.18403(13) 0.0446(4) Uani 1 1 d . . .
O1 O 0.3846(2) -0.4633(2) 1.33409(14) 0.0317(4) Uani 1 1 d . . .
O2 O 0.2862(2) -0.6892(2) 1.41703(14) 0.0274(4) Uani 1 1 d . . .
C3 C 0.0436(2) 0.0704(2) 1.28329(14) 0.0103(3) Uani 1 1 d . . .
C4 C 0.1938(2) -0.0127(2) 1.31960(15) 0.0131(4) Uani 1 1 d . . .
H4 H 0.2852 0.0216 1.2870 0.016 Uiso 1 1 calc R . .
C7 C -0.0659(2) -0.1149(2) 1.41803(15) 0.0122(3) Uani 1 1 d . . .
H7 H -0.1553 -0.1509 1.4530 0.015 Uiso 1 1 calc R . .
C2 C 0.0258(2) 0.2039(2) 1.19679(15) 0.0126(3) Uani 1 1 d . . .
C6 C -0.0878(2) 0.0162(2) 1.33602(15) 0.0127(3) Uani 1 1 d . . .
H6 H -0.1921 0.0705 1.3149 0.015 Uiso 1 1 calc R . .
O3 O 0.5708(2) -0.7206(3) 1.40844(14) 0.0367(4) Uani 1 1 d . . .
C15 C 0.4715(3) -0.7027(2) 1.23655(17) 0.0172(4) Uani 1 1 d . . .
C8 C 0.1033(2) -0.3374(2) 1.53539(15) 0.0149(4) Uani 1 1 d . . .
H8A H 0.0015 -0.3264 1.5851 0.022 Uiso 1 1 calc GR . .
H8B H 0.1899 -0.3465 1.5732 0.022 Uiso 1 1 calc GR . .
H8C H 0.1328 -0.4352 1.5048 0.022 Uiso 1 1 calc GR . .
C5 C 0.2098(2) -0.1431(2) 1.40184(15) 0.0134(4) Uani 1 1 d . . .
H5 H 0.3124 -0.1987 1.4254 0.016 Uiso 1 1 calc R . .
C9 C -0.2208(2) 0.6107(2) 1.24043(15) 0.0136(4) Uani 1 1 d . . .
H9A H -0.2693 0.5260 1.2443 0.016 Uiso 1 1 calc R . .
H9B H -0.1203 0.5574 1.2732 0.016 Uiso 1 1 calc R . .
C11 C -0.3555(2) 0.8149(2) 1.05126(15) 0.0135(4) Uani 1 1 d . . .
H11A H -0.4120 0.9043 1.0918 0.016 Uiso 1 1 calc R . .
H11B H -0.3308 0.8642 0.9759 0.016 Uiso 1 1 calc R . .
C10 C -0.3397(3) 0.7353(2) 1.30617(16) 0.0178(4) Uani 1 1 d . . .
H10A H -0.4424 0.7847 1.2773 0.027 Uiso 1 1 calc GR . .
H10B H -0.2932 0.8199 1.3035 0.027 Uiso 1 1 calc GR . .
H10C H -0.3597 0.6813 1.3800 0.027 Uiso 1 1 calc GR . .
C13 C -0.0705(2) 0.8405(2) 1.09906(16) 0.0149(4) Uani 1 1 d . . .
H13A H -0.0608 0.9047 1.0263 0.018 Uiso 1 1 calc R . .
H13B H -0.1416 0.9161 1.1470 0.018 Uiso 1 1 calc R . .
C12 C -0.4691(3) 0.7182(3) 1.05959(17) 0.0202(4) Uani 1 1 d . . .
H12A H -0.5620 0.7867 1.0229 0.030 Uiso 1 1 calc GR . .
H12B H -0.5082 0.6838 1.1346 0.030 Uiso 1 1 calc GR . .
H12C H -0.4100 0.6222 1.0266 0.030 Uiso 1 1 calc GR . .
C14 C 0.0979(3) 0.7638(3) 1.1331(2) 0.0253(5) Uani 1 1 d . . .
H14A H 0.1683 0.6868 1.0869 0.038 Uiso 1 1 calc GR . .
H14B H 0.0883 0.7062 1.2068 0.038 Uiso 1 1 calc GR . .
H14C H 0.1450 0.8490 1.1273 0.038 Uiso 1 1 calc GR . .

loop_
_atom_site_aniso_label
_atom_site_aniso_U_11
_atom_site_aniso_U_22
_atom_site_aniso_U_33
_atom_site_aniso_U_23
_atom_site_aniso_U_13
_atom_site_aniso_U_12
Pt1 0.00876(5) 0.00460(5) 0.00553(5) 0.00231(3) -0.00119(3) -0.00139(3)
P1 0.0097(2) 0.00591(19) 0.0077(2) 0.00118(16) -0.00123(17) -0.00148(16)
S1 0.0128(2) 0.0194(2) 0.0128(2) -0.00197(18) -0.00050(18) -0.00601(18)
F3 0.0366(8) 0.0183(7) 0.0492(9) -0.0154(6) 0.0059(7) -0.0120(6)
N4 0.0135(7) 0.0074(7) 0.0074(7) 0.0027(5) -0.0019(6) -0.0024(6)
F1 0.0367(8) 0.0316(7) 0.0227(7) -0.0103(6) 0.0130(6) -0.0199(6)
C1 0.0135(8) 0.0092(8) 0.0104(8) -0.0014(6) -0.0021(7) -0.0028(7)
F2 0.0321(8) 0.0628(11) 0.0331(8) -0.0216(8) -0.0202(7) 0.0087(8)
O1 0.0439(10) 0.0213(8) 0.0299(9) -0.0119(7) 0.0105(8) -0.0152(8)
O2 0.0216(8) 0.0317(9) 0.0261(8) -0.0006(7) 0.0061(7) -0.0141(7)
C3 0.0149(8) 0.0071(8) 0.0070(7) -0.0006(6) -0.0006(7) -0.0025(7)
C4 0.0120(8) 0.0120(8) 0.0135(9) 0.0013(7) -0.0010(7) -0.0047(7)
C7 0.0113(8) 0.0115(8) 0.0119(8) 0.0006(7) -0.0009(7) -0.0038(7)
C2 0.0143(8) 0.0099(8) 0.0111(8) -0.0002(7) -0.0019(7) -0.0022(7)
C6 0.0116(8) 0.0114(8) 0.0119(8) 0.0014(7) -0.0025(7) -0.0018(7)
O3 0.0196(8) 0.0615(13) 0.0243(9) -0.0123(9) -0.0096(7) -0.0012(8)
C15 0.0173(9) 0.0161(9) 0.0192(10) -0.0040(8) -0.0042(8) -0.0051(8)
C8 0.0185(9) 0.0098(8) 0.0110(8) 0.0061(7) -0.0029(7) -0.0032(7)
C5 0.0114(8) 0.0119(8) 0.0142(9) 0.0017(7) -0.0033(7) -0.0027(7)
C9 0.0159(9) 0.0118(8) 0.0085(8) 0.0011(7) -0.0002(7) -0.0022(7)
C11 0.0108(8) 0.0120(8) 0.0123(8) 0.0014(7) -0.0018(7) 0.0001(7)
C10 0.0209(10) 0.0161(9) 0.0123(9) -0.0036(7) 0.0012(8) -0.0027(8)
C13 0.0162(9) 0.0117(8) 0.0185(9) -0.0036(7) -0.0008(8) -0.0069(7)
C12 0.0147(9) 0.0269(11) 0.0194(10) -0.0004(8) -0.0049(8) -0.0084(8)
C14 0.0159(10) 0.0257(11) 0.0397(13) -0.0161(10) -0.0045(9) -0.0060(9)

loop_
_atom_type_symbol
_atom_type_description
_atom_type_scat_dispersion_real
_atom_type_scat_dispersion_imag
_atom_type_scat_source
C C 0.0033 0.0016 'International Tables Vol C Tables 4.2.6.8 and 6.1.1.4'
H H 0.0000 0.0000 'International Tables Vol C Tables 4.2.6.8 and 6.1.1.4'
F F 0.0171 0.0103 'International Tables Vol C Tables 4.2.6.8 and 6.1.1.4'
N N 0.0061 0.0033 'International Tables Vol C Tables 4.2.6.8 and 6.1.1.4'
O O 0.0106 0.0060 'International Tables Vol C Tables 4.2.6.8 and 6.1.1.4'
P P 0.1023 0.0942 'International Tables Vol C Tables 4.2.6.8 and 6.1.1.4'
Pt Pt -1.7033 8.3905 'International Tables Vol C Tables 4.2.6.8 and 6.1.1.4'
S S 0.1246 0.1234 'International Tables Vol C Tables 4.2.6.8 and 6.1.1.4'

loop_
_geom_angle_atom_site_label_1
_geom_angle_atom_site_label_2
_geom_angle_atom_site_label_3
_geom_angle
_geom_angle_site_symmetry_1
_geom_angle_site_symmetry_3
P1 Pt1 P1 180.0 . 2_567
C1 Pt1 P1 87.03(5) 2_567 .
C1 Pt1 P1 92.97(5) . .
C1 Pt1 P1 92.97(5) 2_567 2_567
C1 Pt1 P1 87.03(5) . 2_567
C1 Pt1 C1 180.0 2_567 .
C9 P1 Pt1 115.21(6) . .
C9 P1 C11 106.20(9) . .
C11 P1 Pt1 113.62(7) . .
C13 P1 Pt1 111.27(7) . .
C13 P1 C9 106.38(9) . .
C13 P1 C11 103.21(9) . .
O1 S1 C15 102.99(10) . .
O2 S1 O1 114.38(11) . .
O2 S1 C15 103.36(10) . .
O3 S1 O1 115.11(13) . .
O3 S1 O2 115.67(12) . .
O3 S1 C15 102.82(10) . .
C7 N4 C8 119.69(16) . .
C5 N4 C7 120.62(16) . .
C5 N4 C8 119.67(16) . .
C2 C1 Pt1 178.11(17) . .
C4 C3 C2 121.17(17) . .
C4 C3 C6 117.18(16) . .
C6 C3 C2 121.65(17) . .
C5 C4 C3 120.49(17) . .
N4 C7 C6 120.76(17) . .
C1 C2 C3 178.8(2) . .
C7 C6 C3 120.22(17) . .
F3 C15 S1 111.47(15) . .
F1 C15 S1 111.92(14) . .
F1 C15 F3 106.02(17) . .
F2 C15 S1 111.28(15) . .
F2 C15 F3 106.88(18) . .
F2 C15 F1 108.99(19) . .
N4 C5 C4 120.71(17) . .
C10 C9 P1 115.47(13) . .
C12 C11 P1 113.08(14) . .
C14 C13 P1 113.05(14) . .

loop_
_geom_bond_atom_site_label_1
_geom_bond_atom_site_label_2
_geom_bond_distance
_geom_bond_site_symmetry_2
Pt1 P1 2.3012(5) 2_567
Pt1 P1 2.3012(5) .
Pt1 C1 1.9888(19) 2_567
Pt1 C1 1.9889(19) .
P1 C9 1.8207(19) .
P1 C11 1.8207(19) .
P1 C13 1.8202(19) .
S1 O1 1.4383(18) .
S1 O2 1.4371(16) .
S1 O3 1.4343(18) .
S1 C15 1.823(2) .
F3 C15 1.339(2) .
N4 C7 1.352(2) .
N4 C8 1.476(2) .
N4 C5 1.348(2) .
F1 C15 1.327(2) .
C1 C2 1.210(3) .
F2 C15 1.322(3) .
C3 C4 1.403(3) .
C3 C2 1.422(2) .
C3 C6 1.405(3) .
C4 C5 1.372(3) .
C7 C6 1.373(3) .
C9 C10 1.525(3) .
C11 C12 1.529(3) .
C13 C14 1.527(3) .
